data_1508199
loop_
_publ_author_name
'Symes, Mark D.'
'Kitson, Philip J.'
'Yan, Jun'
'Richmond, Craig J.'
'Cooper, Geoffrey J. T.'
'Bowman, Richard W.'
'Vilbrandt, Turlif'
'Cronin, Leroy'

_publ_section_title
;
 Integrated 3D-printed reactionware for chemical synthesis and analysis.
;
_journal_issue 5
_journal_name_full 'Nature chemistry'
_journal_page_first 349
_journal_page_last 354
_journal_paper_doi 10.1038/nchem.1313
_journal_volume 4
_journal_year 2012
_chemical_formula_sum 'C16 H80 Cl3 Mn2 N8 Na3 O75 Se2 W19'
_chemical_formula_weight 5521.15
_chemical_name_systematic
;
 ?
;
_space_group_IT_number 12
_symmetry_cell_setting monoclinic
_symmetry_space_group_name_Hall '-C 2y'
_symmetry_space_group_name_H-M 'C 1 2/m 1'
_atom_sites_solution_hydrogens none
_atom_sites_solution_primary direct
_atom_sites_solution_secondary difmap
_audit_creation_method SHELXL-97
_cell_angle_alpha 90.00
_cell_angle_beta 110.322(5)
_cell_angle_gamma 90.00
_cell_formula_units_Z 4
_cell_length_a 36.022(3)
_cell_length_b 20.6218(13)
_cell_length_c 17.8132(13)
_cell_measurement_reflns_used 9817
_cell_measurement_temperature 150(2)
_cell_measurement_theta_max 52.7
_cell_measurement_theta_min 4.63
_cell_volume 12408.7(16)
_computing_cell_refinement 'Apex 2'
_computing_data_collection 'Apex 2'
_computing_data_reduction 'Apex 2'
_computing_structure_refinement 'SHELXL-97 (Sheldrick, 2008)'
_computing_structure_solution 'SHELXS-97 (Sheldrick, 2008)'
_diffrn_ambient_temperature 150(2)
_diffrn_measured_fraction_theta_full 0.999
_diffrn_measured_fraction_theta_max 0.999
_diffrn_measurement_device_type 'Bruker ApexII'
_diffrn_measurement_method '\w & \p scans'
_diffrn_radiation_monochromator graphite
_diffrn_radiation_source 'fine-focus sealed tube'
_diffrn_radiation_type MoK\a
_diffrn_radiation_wavelength 0.71073
_diffrn_reflns_av_R_equivalents 0.0616
_diffrn_reflns_av_sigmaI/netI 0.0350
_diffrn_reflns_limit_h_max 44
_diffrn_reflns_limit_h_min -44
_diffrn_reflns_limit_k_max 25
_diffrn_reflns_limit_k_min -25
_diffrn_reflns_limit_l_max 21
_diffrn_reflns_limit_l_min -21
_diffrn_reflns_number 90225
_diffrn_reflns_theta_full 26.00
_diffrn_reflns_theta_max 26.00
_diffrn_reflns_theta_min 1.98
_diffrn_standards_decay_% none
_exptl_absorpt_coefficient_mu 18.467
_exptl_absorpt_correction_T_max 0.260
_exptl_absorpt_correction_T_min 0.215
_exptl_absorpt_correction_type empirical
_exptl_absorpt_process_details SADABS
_exptl_crystal_colour Brown
_exptl_crystal_density_diffrn 2.955
_exptl_crystal_density_meas ?
_exptl_crystal_density_method 'not measured'
_exptl_crystal_description block
_exptl_crystal_F_000 9760
_exptl_crystal_size_max 0.12
_exptl_crystal_size_mid 0.12
_exptl_crystal_size_min 0.10
_refine_diff_density_max 3.38
_refine_diff_density_min -3.11
_refine_diff_density_rms 0.31
_refine_ls_extinction_coef none
_refine_ls_extinction_method none
_refine_ls_goodness_of_fit_ref 1.139
_refine_ls_hydrogen_treatment none
_refine_ls_matrix_type full
_refine_ls_number_parameters 582
_refine_ls_number_reflns 12561
_refine_ls_number_restraints 0
_refine_ls_restrained_S_all 1.139
_refine_ls_R_factor_all 0.0820
_refine_ls_R_factor_gt 0.0515
_refine_ls_shift/su_max 0.001
_refine_ls_shift/su_mean 0.000
_refine_ls_structure_factor_coef Fsqd
_refine_ls_weighting_details 'calc w=1/[\s^2^(Fo^2^)+(0.0679P)^2^+681.9382P] where P=(Fo^2^+2Fc^2^)/3'
_refine_ls_weighting_scheme calc
_refine_ls_wR_factor_gt 0.1370
_refine_ls_wR_factor_ref 0.1713
_reflns_number_gt 9057
_reflns_number_total 12561
_reflns_threshold_expression >2\s(I)
_cod_data_source_file nchem.1313-s5.cif
_cod_data_source_block jg4063
_cod_depositor_comments
;
The following automatic conversions were performed:

'_symmetry_cell_setting' value 'Monoclinic' changed to 'monoclinic'
according to /home/saulius/struct/CIF-dictionaries/cif_core.dic
dictionary named 'cif_core.dic' version 2.4.1 from 2010-06-29.

Automatic conversion script
Id: cif_fix_values 1891 2012-01-12 08:04:46Z andrius 

The following automatic conversions were performed:

'_exptl_crystal_density_meas' value 'none' was changed to '?' - the
value is perceived as not measured.

Automatic conversion script
Id: cif_fix_values 3008 2015-01-20 13:52:24Z robertas 
;
_cod_original_sg_symbol_H-M C2/m
_cod_database_code 1508199

loop_
_symmetry_equiv_pos_as_xyz
'x, y, z'
'-x, y, -z'
'x+1/2, y+1/2, z'
'-x+1/2, y+1/2, -z'
'-x, -y, -z'
'x, -y, z'
'-x+1/2, -y+1/2, -z'
'x+1/2, -y+1/2, z'

loop_
_atom_site_label
_atom_site_type_symbol
_atom_site_fract_x
_atom_site_fract_y
_atom_site_fract_z
_atom_site_U_iso_or_equiv
_atom_site_adp_type
_atom_site_occupancy
_atom_site_symmetry_multiplicity
_atom_site_calc_flag
_atom_site_refinement_flags
W1 W 0.191265(19) 0.41069(3) 0.15226(4) 0.03884(17) Uani 1 1 d .
W2 W 0.27449(2) 0.32824(3) 0.15538(4) 0.03943(17) Uani 1 1 d .
W3 W 0.36307(2) 0.41699(4) 0.15583(4) 0.04109(18) Uani 1 1 d .
W4 W 0.426531(19) 0.41717(3) 0.53830(4) 0.03960(17) Uani 1 1 d .
W5 W 0.33741(2) 0.32821(3) 0.53402(4) 0.04269(18) Uani 1 1 d .
W6 W 0.25463(2) 0.41039(3) 0.53170(5) 0.04429(19) Uani 1 1 d .
W7 W 0.21825(2) 0.40988(3) -0.01559(4) 0.04169(18) Uani 1 1 d .
W8 W 0.30760(3) 0.5000 -0.01434(6) 0.0458(3) Uani 1 2 d S
W9 W 0.42716(3) 0.5000 0.70700(6) 0.0514(3) Uani 1 2 d S
W10 W 0.33720(3) 0.40999(4) 0.70291(5) 0.0553(2) Uani 1 1 d .
W11 W 0.24187(8) 0.5000 0.33927(13) 0.0371(5) Uani 0.50 2 d SP
W12 W 0.34051(12) 0.40297(17) 0.3449(3) 0.0282(7) Uani 0.25 1 d P
Mn1 Mn 0.2239(2) 0.5000 0.3474(5) 0.0355(19) Uani 0.50 2 d SP
Mn2 Mn 0.34951(15) 0.3788(2) 0.3475(3) 0.0361(11) Uani 0.75 1 d P
Se1 Se 0.33648(6) 0.5000 0.51490(13) 0.0301(4) Uani 1 2 d S
Se2 Se 0.28004(6) 0.5000 0.17413(13) 0.0352(5) Uani 1 2 d S
Cl1 Cl 0.1589(5) 0.5000 0.3525(12) 0.079(5) Uani 0.50 2 d SP
Cl2 Cl 0.3862(4) 0.2780(6) 0.3564(9) 0.079(4) Uani 0.50 1 d P
O1 O 0.4617(7) 0.5000 0.8012(12) 0.082(7) Uani 1 2 d S
O2 O 0.3271(8) 0.5000 0.7153(11) 0.076(6) Uani 1 2 d S
O3 O 0.3420(6) 0.3787(9) 0.7943(10) 0.092(5) Uani 1 1 d .
O4 O 0.3898(4) 0.4378(7) 0.7174(7) 0.064(4) Uani 1 1 d .
O5 O 0.2816(4) 0.3996(7) 0.6458(9) 0.068(4) Uani 1 1 d .
O6 O 0.3456(5) 0.3351(7) 0.6487(8) 0.067(4) Uani 1 1 d .
O7 O 0.4461(4) 0.4356(7) 0.6551(7) 0.060(3) Uani 1 1 d .
O8 O 0.3857(5) 0.5000 0.5654(9) 0.039(4) Uani 1 2 d S
O9 O 0.3230(3) 0.4373(5) 0.5616(7) 0.043(3) Uani 1 1 d .
O10 O 0.2501(6) 0.5000 0.5544(14) 0.069(6) Uani 1 2 d S
O11 O 0.2093(4) 0.3809(6) 0.5220(9) 0.062(4) Uani 1 1 d .
O12 O 0.2808(4) 0.3325(5) 0.5195(9) 0.057(3) Uani 1 1 d .
O13 O 0.4622(3) 0.3645(6) 0.5331(8) 0.053(3) Uani 1 1 d .
O14 O 0.4498(4) 0.5000 0.5290(11) 0.046(4) Uani 1 2 d S
O15 O 0.3433(4) 0.2468(6) 0.5270(9) 0.061(4) Uani 1 1 d .
O16 O 0.3901(3) 0.3596(5) 0.5620(7) 0.047(3) Uani 1 1 d .
O17 O 0.3261(3) 0.3583(5) 0.4336(7) 0.045(3) Uani 1 1 d .
O18 O 0.2504(3) 0.4339(6) 0.4282(7) 0.047(3) Uani 1 1 d .
O19 O 0.3934(4) 0.4245(6) 0.4362(7) 0.046(3) Uani 1 1 d .
O20 O 0.2209(3) 0.4353(5) 0.2554(6) 0.040(2) Uani 1 1 d .
O21 O 0.3627(3) 0.4242(6) 0.2565(7) 0.045(3) Uani 1 1 d .
O22 O 0.2972(3) 0.3578(5) 0.2569(6) 0.039(2) Uani 1 1 d .
O24 O 0.3901(5) 0.5000 0.1661(10) 0.050(4) Uani 1 2 d S
O25 O 0.4010(3) 0.3649(6) 0.1640(8) 0.053(3) Uani 1 1 d .
O26 O 0.3190(3) 0.3593(5) 0.1288(7) 0.043(3) Uani 1 1 d .
O27 O 0.3131(4) 0.5000 0.1260(9) 0.038(3) Uani 1 2 d S
O28 O 0.2511(3) 0.4376(5) 0.1261(6) 0.038(2) Uani 1 1 d .
O29 O 0.2221(3) 0.3323(5) 0.1645(7) 0.040(3) Uani 1 1 d .
O30 O 0.1791(5) 0.5000 0.1281(10) 0.044(4) Uani 1 2 d S
O31 O 0.1487(3) 0.3808(6) 0.1594(7) 0.048(3) Uani 1 1 d .
O32 O 0.1811(3) 0.3995(6) 0.0377(7) 0.045(3) Uani 1 1 d .
O33 O 0.2044(4) 0.5000 -0.0255(9) 0.040(4) Uani 1 2 d S
O34 O 0.2439(3) 0.3344(6) 0.0378(7) 0.047(3) Uani 1 1 d .
O35 O 0.2669(3) 0.4367(6) -0.0258(7) 0.048(3) Uani 1 1 d .
O36 O 0.2827(4) 0.2464(6) 0.1625(8) 0.052(3) Uani 1 1 d .
O37 O 0.3445(3) 0.4351(7) 0.0381(7) 0.051(3) Uani 1 1 d .
O38 O 0.3110(6) 0.5000 -0.1070(10) 0.059(5) Uani 1 2 d S
O39 O 0.1918(4) 0.3809(6) -0.1086(7) 0.051(3) Uani 1 1 d .
O40 O 0.1762(13) 0.5000 0.331(2) 0.058(10) Uiso 0.50 2 d SP
O41 O 0.2916(10) 0.5000 0.3416(19) 0.045(8) Uiso 0.50 2 d SP
O41' O 0.3178(11) 0.4745(17) 0.346(2) 0.028(8) Uiso 0.25 1 d P
O42 O 0.3740(11) 0.304(2) 0.341(2) 0.019(9) Uiso 0.25 1 d P
O50 O 0.4678(17) 0.340(3) 0.983(4) 0.050(15) Uiso 0.20 1 d P
O51 O 0.4445(15) 0.250(3) 0.023(3) 0.058(13) Uiso 0.25 1 d P
O54 O 0.3542(11) 0.1835(19) 0.258(2) 0.070(10) Uiso 0.40 1 d P
O56 O -0.0858(19) 0.425(3) 0.474(4) 0.055(16) Uiso 0.20 1 d P
O57 O 0.1140(14) 0.5000 -0.047(3) 0.060(12) Uiso 0.40 2 d SP
O58 O 0.430(3) 0.224(5) 0.205(6) 0.11(3) Uiso 0.20 1 d P
O60 O -0.0036(16) 0.340(3) 0.468(3) 0.061(14) Uiso 0.25 1 d P
O61 O 0.423(2) 0.5000 0.014(4) 0.070(18) Uiso 0.30 2 d SP
N1 N 0.2451(4) 0.3095(7) 0.3421(9) 0.043(3) Uani 1 1 d .
N2 N 0.4334(5) 0.5000 0.3464(12) 0.042(5) Uani 1 2 d S
N3 N 0.2408(12) 0.5000 0.7209(19) 0.098(11) Uani 1 2 d S
N4 N 0.3094(6) 0.2848(11) -0.0189(11) 0.084(6) Uani 1 1 d .
C1 C 0.2036(6) 0.3042(10) 0.3430(15) 0.066(6) Uani 1 1 d .
C2 C 0.2638(6) 0.2452(9) 0.3459(13) 0.062(5) Uani 1 1 d .
C3 C 0.4569(6) 0.4398(11) 0.3508(14) 0.065(5) Uani 1 1 d .
C4 C 0.2307(7) 0.4397(12) 0.7541(13) 0.073(6) Uani 1 1 d .
C5 C 0.3465(8) 0.2527(12) 0.0274(18) 0.087(8) Uani 1 1 d .
C6 C 0.3075(8) 0.3136(11) 0.9049(14) 0.077(7) Uani 1 1 d .

loop_
_atom_site_aniso_label
_atom_site_aniso_U_11
_atom_site_aniso_U_22
_atom_site_aniso_U_33
_atom_site_aniso_U_23
_atom_site_aniso_U_13
_atom_site_aniso_U_12
W1 0.0361(3) 0.0377(4) 0.0429(4) -0.0008(3) 0.0139(3) -0.0042(3)
W2 0.0453(4) 0.0334(3) 0.0390(4) -0.0067(3) 0.0138(3) 0.0020(3)
W3 0.0379(4) 0.0494(4) 0.0378(4) -0.0053(3) 0.0155(3) 0.0048(3)
W4 0.0360(3) 0.0379(4) 0.0419(4) 0.0019(3) 0.0098(3) 0.0014(3)
W5 0.0493(4) 0.0319(3) 0.0512(4) 0.0069(3) 0.0229(3) -0.0010(3)
W6 0.0547(4) 0.0360(4) 0.0533(4) 0.0071(3) 0.0329(4) -0.0012(3)
W7 0.0428(4) 0.0462(4) 0.0342(3) -0.0051(3) 0.0111(3) -0.0003(3)
W8 0.0438(5) 0.0601(6) 0.0349(5) 0.000 0.0154(4) 0.000
W9 0.0545(6) 0.0571(7) 0.0351(5) 0.000 0.0059(5) 0.000
W10 0.0764(6) 0.0541(5) 0.0444(4) 0.0113(3) 0.0325(4) 0.0003(4)
W11 0.0451(14) 0.0317(10) 0.0380(11) 0.000 0.0190(11) 0.000
W12 0.0304(18) 0.0231(18) 0.0325(14) 0.0010(15) 0.0128(13) 0.0027(13)
Mn1 0.028(4) 0.046(4) 0.039(4) 0.000 0.019(4) 0.000
Mn2 0.040(3) 0.035(3) 0.033(2) -0.004(2) 0.0114(19) -0.002(2)
Se1 0.0329(10) 0.0251(10) 0.0362(11) 0.000 0.0169(9) 0.000
Se2 0.0350(11) 0.0348(11) 0.0375(11) 0.000 0.0147(9) 0.000
Cl1 0.056(9) 0.084(12) 0.109(14) 0.000 0.044(10) 0.000
Cl2 0.092(9) 0.050(7) 0.094(9) -0.016(6) 0.029(7) 0.008(7)
O1 0.088(16) 0.092(17) 0.043(11) 0.000 -0.008(11) 0.000
O2 0.13(2) 0.070(14) 0.046(11) 0.000 0.051(13) 0.000
O3 0.130(15) 0.100(13) 0.068(10) 0.031(9) 0.060(10) 0.004(11)
O4 0.074(9) 0.075(9) 0.034(7) 0.022(7) 0.008(6) 0.004(8)
O5 0.088(10) 0.066(9) 0.069(9) 0.012(7) 0.053(8) -0.006(8)
O6 0.091(10) 0.057(8) 0.065(9) 0.025(7) 0.041(8) 0.002(8)
O7 0.064(8) 0.059(8) 0.042(7) 0.010(6) 0.000(6) 0.005(7)
O8 0.045(9) 0.037(8) 0.042(9) 0.000 0.023(7) 0.000
O9 0.058(7) 0.032(6) 0.048(7) 0.000(5) 0.029(6) -0.003(5)
O10 0.066(13) 0.059(12) 0.107(17) 0.000 0.063(13) 0.000
O11 0.059(8) 0.047(8) 0.095(11) 0.016(7) 0.044(8) 0.000(6)
O12 0.061(8) 0.027(6) 0.099(10) 0.011(6) 0.050(8) -0.003(5)
O13 0.044(7) 0.042(7) 0.071(8) -0.004(6) 0.020(6) 0.002(5)
O14 0.021(7) 0.045(9) 0.069(11) 0.000 0.011(7) 0.000
O15 0.071(9) 0.027(6) 0.092(10) 0.005(6) 0.036(8) -0.005(6)
O16 0.048(7) 0.029(6) 0.061(8) 0.011(5) 0.015(6) 0.009(5)
O17 0.035(6) 0.031(6) 0.064(8) -0.010(5) 0.012(5) -0.007(5)
O18 0.050(7) 0.037(6) 0.068(8) -0.011(6) 0.038(6) -0.012(5)
O19 0.057(7) 0.043(7) 0.049(7) 0.004(5) 0.032(6) -0.003(6)
O20 0.045(6) 0.037(6) 0.040(6) -0.004(5) 0.017(5) -0.002(5)
O21 0.044(6) 0.048(7) 0.045(7) -0.004(5) 0.018(5) 0.002(5)
O22 0.046(6) 0.036(6) 0.037(6) -0.003(5) 0.017(5) 0.003(5)
O24 0.043(9) 0.059(11) 0.053(10) 0.000 0.024(8) 0.000
O25 0.040(6) 0.059(8) 0.060(8) -0.007(6) 0.020(6) 0.008(6)
O26 0.042(6) 0.040(6) 0.049(7) -0.001(5) 0.020(5) 0.010(5)
O27 0.032(8) 0.048(9) 0.035(8) 0.000 0.011(7) 0.000
O28 0.041(6) 0.038(6) 0.035(6) -0.002(5) 0.014(5) -0.003(5)
O29 0.040(6) 0.034(6) 0.045(6) -0.004(5) 0.013(5) -0.002(5)
O30 0.038(9) 0.035(9) 0.061(11) 0.000 0.022(8) 0.000
O31 0.044(7) 0.042(7) 0.060(8) 0.006(6) 0.019(6) 0.000(5)
O32 0.046(7) 0.043(7) 0.047(7) -0.007(5) 0.019(5) -0.005(5)
O33 0.037(8) 0.051(10) 0.032(8) 0.000 0.013(7) 0.000
O34 0.050(7) 0.050(7) 0.039(6) -0.004(5) 0.013(5) 0.003(6)
O35 0.047(7) 0.063(8) 0.038(6) -0.003(6) 0.019(5) 0.007(6)
O36 0.060(8) 0.037(7) 0.059(8) -0.008(6) 0.021(6) 0.000(6)
O37 0.043(7) 0.077(9) 0.039(6) -0.006(6) 0.020(5) 0.000(6)
O38 0.065(12) 0.079(14) 0.037(9) 0.000 0.022(9) 0.000
O39 0.052(7) 0.053(7) 0.043(7) -0.006(6) 0.012(6) 0.001(6)
N1 0.047(8) 0.037(8) 0.050(8) 0.011(6) 0.022(7) 0.002(6)
N2 0.030(10) 0.050(12) 0.042(11) 0.000 0.008(8) 0.000
N3 0.18(3) 0.054(16) 0.09(2) 0.000 0.09(2) 0.000
N4 0.082(14) 0.108(17) 0.063(12) -0.022(12) 0.026(11) -0.006(12)
C1 0.063(13) 0.050(12) 0.094(16) 0.007(11) 0.038(12) -0.011(10)
C2 0.065(13) 0.040(10) 0.074(14) 0.011(10) 0.015(11) -0.001(9)
C3 0.057(12) 0.061(13) 0.084(15) -0.005(11) 0.034(11) 0.002(10)
C4 0.071(14) 0.081(16) 0.065(14) 0.006(12) 0.023(11) -0.015(12)
C5 0.081(17) 0.050(13) 0.13(2) 0.002(14) 0.035(16) -0.001(12)
C6 0.12(2) 0.056(13) 0.077(15) -0.013(12) 0.063(15) -0.015(13)

loop_
_atom_type_symbol
_atom_type_description
_atom_type_scat_dispersion_real
_atom_type_scat_dispersion_imag
_atom_type_scat_source
W W -0.8490 6.8722 'International Tables Vol C Tables 4.2.6.8 and 6.1.1.4'
Mn Mn 0.3368 0.7283 'International Tables Vol C Tables 4.2.6.8 and 6.1.1.4'
Se Se -0.0929 2.2259 'International Tables Vol C Tables 4.2.6.8 and 6.1.1.4'
Na Na 0.0362 0.0249 'International Tables Vol C Tables 4.2.6.8 and 6.1.1.4'
Cl Cl 0.1484 0.1585 'International Tables Vol C Tables 4.2.6.8 and 6.1.1.4'
O O 0.0106 0.0060 'International Tables Vol C Tables 4.2.6.8 and 6.1.1.4'
N N 0.0061 0.0033 'International Tables Vol C Tables 4.2.6.8 and 6.1.1.4'
C C 0.0033 0.0016 'International Tables Vol C Tables 4.2.6.8 and 6.1.1.4'
H H 0.0000 0.0000 'International Tables Vol C Tables 4.2.6.8 and 6.1.1.4'

loop_
_geom_angle_atom_site_label_1
_geom_angle_atom_site_label_2
_geom_angle_atom_site_label_3
_geom_angle
_geom_angle_site_symmetry_1
_geom_angle_site_symmetry_3
O31 W1 O20 104.5(5) . .
O31 W1 O30 102.9(6) . .
O20 W1 O30 88.1(6) . .
O31 W1 O29 100.8(5) . .
O20 W1 O29 90.3(5) . .
O30 W1 O29 155.9(6) . .
O31 W1 O32 100.9(5) . .
O20 W1 O32 154.7(5) . .
O30 W1 O32 86.2(6) . .
O29 W1 O32 84.9(5) . .
O31 W1 O28 169.9(5) . .
O20 W1 O28 83.3(4) . .
O30 W1 O28 83.5(5) . .
O29 W1 O28 72.4(4) . .
O32 W1 O28 71.5(4) . .
O36 W2 O22 104.6(5) . .
O36 W2 O26 102.1(5) . .
O22 W2 O26 90.4(5) . .
O36 W2 O29 100.5(5) . .
O22 W2 O29 91.0(5) . .
O26 W2 O29 156.2(5) . .
O36 W2 O34 99.1(5) . .
O22 W2 O34 156.3(5) . .
O26 W2 O34 85.7(5) . .
O29 W2 O34 83.6(5) . .
O36 W2 O28 169.0(5) . .
O22 W2 O28 84.5(4) . .
O26 W2 O28 83.9(4) . .
O29 W2 O28 72.7(4) . .
O34 W2 O28 71.9(4) . .
O25 W3 O21 104.5(6) . .
O25 W3 O26 101.6(5) . .
O21 W3 O26 90.5(5) . .
O25 W3 O24 100.8(6) . .
O21 W3 O24 90.6(6) . .
O26 W3 O24 156.6(5) . .
O25 W3 O37 100.0(5) . .
O21 W3 O37 155.5(5) . .
O26 W3 O37 84.6(5) . .
O24 W3 O37 84.7(6) . .
O25 W3 O27 169.6(5) . .
O21 W3 O27 84.1(5) . .
O26 W3 O27 83.9(4) . .
O24 W3 O27 72.9(5) . .
O37 W3 O27 71.5(5) . .
O13 W4 O19 104.2(6) . .
O13 W4 O16 101.7(5) . .
O19 W4 O16 90.6(5) . .
O13 W4 O14 101.6(6) . .
O19 W4 O14 89.7(6) . .
O16 W4 O14 155.9(5) . .
O13 W4 O7 100.3(6) . .
O19 W4 O7 155.5(5) . .
O16 W4 O7 84.8(5) . .
O14 W4 O7 85.1(7) . .
O13 W4 O8 169.7(6) . .
O19 W4 O8 84.6(5) . .
O16 W4 O8 83.3(4) . .
O14 W4 O8 72.7(5) . .
O7 W4 O8 70.9(5) . .
O15 W5 O17 104.9(6) . .
O15 W5 O16 102.5(6) . .
O17 W5 O16 90.2(5) . .
O15 W5 O12 100.6(6) . .
O17 W5 O12 89.3(5) . .
O16 W5 O12 156.2(5) . .
O15 W5 O6 99.8(6) . .
O17 W5 O6 155.2(5) . .
O16 W5 O6 85.9(6) . .
O12 W5 O6 84.7(6) . .
O15 W5 O9 169.0(5) . .
O17 W5 O9 83.7(4) . .
O16 W5 O9 84.0(4) . .
O12 W5 O9 72.3(4) . .
O6 W5 O9 71.6(5) . .
O11 W6 O18 104.4(6) . .
O11 W6 O10 102.6(7) . .
O18 W6 O10 88.5(7) . .
O11 W6 O12 100.6(6) . .
O18 W6 O12 88.8(5) . .
O10 W6 O12 156.6(7) . .
O11 W6 O5 100.4(6) . .
O18 W6 O5 155.3(5) . .
O10 W6 O5 86.4(8) . .
O12 W6 O5 86.3(6) . .
O11 W6 O9 170.2(5) . .
O18 W6 O9 83.4(4) . .
O10 W6 O9 83.4(6) . .
O12 W6 O9 73.2(4) . .
O5 W6 O9 72.0(5) . .
O39 W7 O34 102.2(5) . .
O39 W7 O32 101.1(5) . .
O34 W7 O32 87.8(5) . .
O39 W7 O35 103.3(5) . .
O34 W7 O35 89.0(5) . .
O32 W7 O35 155.5(5) . .
O39 W7 O33 102.1(6) . .
O34 W7 O33 155.7(6) . .
O32 W7 O33 87.1(6) . .
O35 W7 O33 85.8(6) . .
O39 W7 O28 170.8(5) . .
O34 W7 O28 72.4(4) . .
O32 W7 O28 71.6(4) . .
O35 W7 O28 84.2(4) . .
O33 W7 O28 83.4(5) . .
O38 W8 O37 101.8(5) . 6_565
O38 W8 O37 101.8(5) . .
O37 W8 O37 90.2(8) 6_565 .
O38 W8 O35 102.0(6) . .
O37 W8 O35 156.1(5) 6_565 .
O37 W8 O35 87.2(5) . .
O38 W8 O35 102.0(6) . 6_565
O37 W8 O35 87.2(5) 6_565 6_565
O37 W8 O35 156.1(5) . 6_565
O35 W8 O35 85.6(7) . 6_565
O38 W8 O27 171.7(7) . .
O37 W8 O27 72.6(4) 6_565 .
O37 W8 O27 72.6(4) . .
O35 W8 O27 84.0(4) . .
O35 W8 O27 84.0(4) 6_565 .
O1 W9 O7 102.6(7) . 6_565
O1 W9 O7 102.6(7) . .
O7 W9 O7 90.1(8) 6_565 .
O1 W9 O4 101.7(7) . .
O7 W9 O4 155.5(5) 6_565 .
O7 W9 O4 87.8(6) . .
O1 W9 O4 101.7(7) . 6_565
O7 W9 O4 87.8(6) 6_565 6_565
O7 W9 O4 155.5(5) . 6_565
O4 W9 O4 84.2(9) . 6_565
O1 W9 O8 171.8(9) . .
O7 W9 O8 71.8(4) 6_565 .
O7 W9 O8 71.8(4) . .
O4 W9 O8 84.4(4) . .
O4 W9 O8 84.4(4) 6_565 .
O3 W10 O6 101.3(7) . .
O3 W10 O4 102.6(7) . .
O6 W10 O4 89.3(6) . .
O3 W10 O5 101.8(7) . .
O6 W10 O5 87.7(7) . .
O4 W10 O5 155.5(5) . .
O3 W10 O2 102.5(8) . .
O6 W10 O2 156.2(6) . .
O4 W10 O2 85.0(9) . .
O5 W10 O2 88.0(9) . .
O3 W10 O9 169.5(7) . .
O6 W10 O9 71.3(5) . .
O4 W10 O9 85.0(4) . .
O5 W10 O9 71.0(5) . .
O2 W10 O9 85.2(6) . .
Mn1 W11 O41 167.7(13) . .
Mn1 W11 O20 91.0(6) . .
O41 W11 O20 97.9(8) . .
Mn1 W11 O20 91.0(6) . 6_565
O41 W11 O20 97.9(8) . 6_565
O20 W11 O20 86.4(7) . 6_565
Mn1 W11 O18 75.1(6) . 6_565
O41 W11 O18 95.9(8) . 6_565
O20 W11 O18 166.1(5) . 6_565
O20 W11 O18 92.9(5) 6_565 6_565
Mn1 W11 O18 75.1(6) . .
O41 W11 O18 95.9(8) . .
O20 W11 O18 92.9(5) . .
O20 W11 O18 166.1(5) 6_565 .
O18 W11 O18 84.4(6) 6_565 .
Mn1 W11 O40 14.3(12) . .
O41 W11 O40 178.0(14) . .
O20 W11 O40 80.7(8) . .
O20 W11 O40 80.7(8) 6_565 .
O18 W11 O40 85.6(8) 6_565 .
O18 W11 O40 85.6(8) . .
Mn2 W12 O41' 174.3(16) . .
Mn2 W12 O22 85.8(9) . .
O41' W12 O22 99.6(13) . .
Mn2 W12 O21 83.8(9) . .
O41' W12 O21 98.3(13) . .
O22 W12 O21 84.5(5) . .
Mn2 W12 O17 80.6(9) . .
O41' W12 O17 97.4(12) . .
O22 W12 O17 93.3(5) . .
O21 W12 O17 164.3(5) . .
Mn2 W12 O19 77.8(9) . .
O41' W12 O19 96.8(13) . .
O22 W12 O19 163.6(5) . .
O21 W12 O19 93.5(5) . .
O17 W12 O19 84.3(5) . .
Mn2 W12 O42 5.9(12) . .
O41' W12 O42 178.1(15) . .
O22 W12 O42 81.0(10) . .
O21 W12 O42 80.0(10) . .
O17 W12 O42 84.3(10) . .
O19 W12 O42 82.6(10) . .
W11 Mn1 O40 159.6(17) . .
W11 Mn1 O18 84.5(6) . 6_565
O40 Mn1 O18 109.8(11) . 6_565
W11 Mn1 O18 84.5(6) . .
O40 Mn1 O18 109.8(11) . .
O18 Mn1 O18 87.5(7) 6_565 .
W11 Mn1 O20 69.1(6) . 6_565
O40 Mn1 O20 95.6(12) . 6_565
O18 Mn1 O20 90.6(5) 6_565 6_565
O18 Mn1 O20 153.6(6) . 6_565
W11 Mn1 O20 69.1(6) . .
O40 Mn1 O20 95.6(12) . .
O18 Mn1 O20 153.6(6) 6_565 .
O18 Mn1 O20 90.6(5) . .
O20 Mn1 O20 79.6(7) 6_565 .
W11 Mn1 Cl1 171.1(10) . .
O40 Mn1 Cl1 11.5(15) . .
O18 Mn1 Cl1 101.8(5) 6_565 .
O18 Mn1 Cl1 101.8(5) . .
O20 Mn1 Cl1 104.3(6) 6_565 .
O20 Mn1 Cl1 104.3(6) . .
W11 Mn1 O41 8.8(9) . .
O40 Mn1 O41 168.4(17) . .
O18 Mn1 O41 78.3(7) 6_565 .
O18 Mn1 O41 78.3(7) . .
O20 Mn1 O41 75.6(7) 6_565 .
O20 Mn1 O41 75.6(7) . .
Cl1 Mn1 O41 179.8(10) . .
W12 Mn2 O42 172.2(16) . .
W12 Mn2 O17 82.9(9) . .
O42 Mn2 O17 102.1(12) . .
W12 Mn2 O19 85.8(9) . .
O42 Mn2 O19 100.5(13) . .
O17 Mn2 O19 85.6(5) . .
W12 Mn2 O22 77.7(9) . .
O42 Mn2 O22 96.0(13) . .
O17 Mn2 O22 92.4(5) . .
O19 Mn2 O22 163.5(5) . .
W12 Mn2 O21 79.8(9) . .
O42 Mn2 O21 95.1(12) . .
O17 Mn2 O21 162.6(5) . .
O19 Mn2 O21 94.1(5) . .
O22 Mn2 O21 83.0(5) . .
W12 Mn2 O41' 4.2(12) . .
O42 Mn2 O41' 176.0(15) . .
O17 Mn2 O41' 81.4(10) . .
O19 Mn2 O41' 81.8(10) . .
O22 Mn2 O41' 81.7(10) . .
O21 Mn2 O41' 81.4(10) . .
W12 Mn2 Cl2 179.1(13) . .
O42 Mn2 Cl2 7.0(13) . .
O17 Mn2 Cl2 97.5(5) . .
O19 Mn2 Cl2 95.0(5) . .
O22 Mn2 Cl2 101.5(5) . .
O21 Mn2 Cl2 99.8(5) . .
O41' Mn2 Cl2 176.6(10) . .
O8 Se1 O9 99.5(5) . 6_565
O8 Se1 O9 99.5(5) . .
O9 Se1 O9 99.3(7) 6_565 .
O28 Se2 O28 99.2(7) . 6_565
O28 Se2 O27 99.3(5) . .
O28 Se2 O27 99.3(5) 6_565 .
O40 Cl1 Mn1 23(3) . .
O42 Cl2 Mn2 19(4) . .
W10 O2 W10 150.6(12) 6_565 .
W10 O4 W9 152.4(8) . .
W10 O5 W6 126.4(6) . .
W10 O6 W5 126.4(7) . .
W9 O7 W4 126.4(7) . .
Se1 O8 W4 119.6(5) . 6_565
Se1 O8 W4 119.6(5) . .
W4 O8 W4 90.3(5) 6_565 .
Se1 O8 W9 134.6(8) . .
W4 O8 W9 90.6(5) 6_565 .
W4 O8 W9 90.6(5) . .
Se1 O9 W6 120.9(6) . .
Se1 O9 W5 119.7(5) . .
W6 O9 W5 90.9(4) . .
Se1 O9 W10 133.2(6) . .
W6 O9 W10 90.4(4) . .
W5 O9 W10 90.7(4) . .
W6 O10 W6 150.6(11) 6_565 .
W6 O12 W5 123.6(6) . .
W4 O14 W4 124.1(8) 6_565 .
W5 O16 W4 148.0(6) . .
W5 O17 Mn2 144.2(6) . .
W5 O17 W12 153.2(6) . .
Mn2 O17 W12 16.56(14) . .
W6 O18 Mn1 139.1(7) . .
W6 O18 W11 152.3(6) . .
Mn1 O18 W11 20.3(2) . .
W4 O19 Mn2 143.9(7) . .
W4 O19 W12 151.4(6) . .
Mn2 O19 W12 16.38(14) . .
W1 O20 W11 152.5(7) . .
W1 O20 Mn1 144.3(6) . .
W11 O20 Mn1 19.9(2) . .
W3 O21 W12 152.5(7) . .
W3 O21 Mn2 145.7(7) . .
W12 O21 Mn2 16.42(14) . .
W2 O22 W12 153.0(6) . .
W2 O22 Mn2 145.8(6) . .
W12 O22 Mn2 16.56(14) . .
W3 O24 W3 123.2(8) . 6_565
W3 O26 W2 146.5(6) . .
Se2 O27 W3 119.5(5) . 6_565
Se2 O27 W3 119.5(5) . .
W3 O27 W3 90.7(5) 6_565 .
Se2 O27 W8 134.4(8) . .
W3 O27 W8 90.8(4) 6_565 .
W3 O27 W8 90.8(4) . .
Se2 O28 W2 119.8(5) . .
Se2 O28 W1 120.7(5) . .
W2 O28 W1 90.6(4) . .
Se2 O28 W7 133.7(6) . .
W2 O28 W7 90.7(4) . .
W1 O28 W7 90.0(3) . .
W1 O29 W2 124.2(6) . .
W1 O30 W1 149.8(10) 6_565 .
W7 O32 W1 126.7(6) . .
W7 O33 W7 151.8(9) 6_565 .
W7 O34 W2 125.0(6) . .
W7 O35 W8 151.7(7) . .
W8 O37 W3 124.9(6) . .
Cl1 O40 Mn1 145(4) . .
Cl1 O40 W11 152(4) . .
Mn1 O40 W11 6.1(5) . .
O41' O41 O41' 60(4) 6_565 .
O41' O41 W11 150(2) 6_565 .
O41' O41 W11 150(2) . .
O41' O41 Mn1 149(2) 6_565 .
O41' O41 Mn1 149(2) . .
W11 O41 Mn1 3.5(4) . .
O41' O41' O41 60(2) 6_565 .
O41' O41' W12 150.7(12) 6_565 .
O41 O41' W12 149(3) . .
O41' O41' Mn2 150.1(9) 6_565 .
O41 O41' Mn2 150(3) . .
W12 O41' Mn2 1.5(4) . .
Cl2 O42 Mn2 154(5) . .
Cl2 O42 W12 156(4) . .
Mn2 O42 W12 1.9(4) . .
C2 N1 C1 111.9(14) . .
C3 N2 C3 113(2) 6_565 .
C4 N3 C4 115(3) . 6_565
C6 N4 C5 116(2) 1_554 .

loop_
_geom_bond_atom_site_label_1
_geom_bond_atom_site_label_2
_geom_bond_distance
_geom_bond_site_symmetry_2
W1 O31 1.698(11) .
W1 O20 1.847(11) .
W1 O30 1.908(4) .
W1 O29 1.932(11) .
W1 O32 1.958(11) .
W1 O28 2.423(10) .
W2 O36 1.710(12) .
W2 O22 1.812(10) .
W2 O26 1.931(11) .
W2 O29 1.950(11) .
W2 O34 2.004(11) .
W2 O28 2.401(11) .
W3 O25 1.705(11) .
W3 O21 1.803(11) .
W3 O26 1.907(11) .
W3 O24 1.946(8) .
W3 O37 2.003(11) .
W3 O27 2.407(10) .
W4 O13 1.709(12) .
W4 O19 1.802(12) .
W4 O16 1.921(11) .
W4 O14 1.934(7) .
W4 O7 1.988(12) .
W4 O8 2.409(10) .
W5 O15 1.703(12) .
W5 O17 1.801(12) .
W5 O16 1.902(12) .
W5 O12 1.965(12) .
W5 O6 1.966(14) .
W5 O9 2.397(11) .
W6 O11 1.695(12) .
W6 O18 1.861(12) .
W6 O10 1.911(5) .
W6 O12 1.913(12) .
W6 O5 1.938(15) .
W6 O9 2.397(11) .
W7 O39 1.706(12) .
W7 O34 1.890(12) .
W7 O32 1.902(11) .
W7 O35 1.907(12) .
W7 O33 1.916(4) .
W7 O28 2.454(10) .
W8 O38 1.697(17) .
W8 O37 1.888(13) 6_565
W8 O37 1.888(13) .
W8 O35 1.919(13) .
W8 O35 1.919(12) 6_565
W8 O27 2.438(15) .
W9 O1 1.707(19) .
W9 O7 1.876(14) 6_565
W9 O7 1.876(14) .
W9 O4 1.915(14) .
W9 O4 1.915(14) 6_565
W9 O8 2.444(16) .
W10 O3 1.704(14) .
W10 O6 1.900(15) .
W10 O4 1.909(14) .
W10 O5 1.917(16) .
W10 O2 1.919(6) .
W10 O9 2.453(11) .
W11 Mn1 0.709(7) .
W11 O41 1.78(3) .
W11 O20 1.949(11) .
W11 O20 1.949(11) 6_565
W11 O18 2.031(12) 6_565
W11 O18 2.031(12) .
W11 O40 2.32(4) .
W12 Mn2 0.588(4) .
W12 O41' 1.69(4) .
W12 O22 2.014(12) .
W12 O21 2.046(12) .
W12 O17 2.046(13) .
W12 O19 2.078(13) .
W12 O42 2.39(4) .
Mn1 O40 1.64(4) .
Mn1 O18 1.971(14) 6_565
Mn1 O18 1.971(14) .
Mn1 O20 2.086(12) 6_565
Mn1 O20 2.086(12) .
Mn1 Cl1 2.375(18) .
Mn1 O41 2.47(3) .
Mn2 O42 1.80(4) .
Mn2 O17 2.034(13) .
Mn2 O19 2.037(13) .
Mn2 O22 2.057(12) .
Mn2 O21 2.067(13) .
Mn2 O41' 2.28(4) .
Mn2 Cl2 2.439(14) .
Se1 O8 1.688(16) .
Se1 O9 1.698(11) 6_565
Se1 O9 1.698(11) .
Se2 O28 1.689(11) .
Se2 O28 1.689(11) 6_565
Se2 O27 1.691(14) .
Cl1 O40 0.83(4) .
Cl2 O42 0.68(4) .
O2 W10 1.919(6) 6_565
O8 W4 2.409(10) 6_565
O10 W6 1.911(5) 6_565
O14 W4 1.934(7) 6_565
O24 W3 1.946(8) 6_565
O27 W3 2.407(10) 6_565
O30 W1 1.908(4) 6_565
O33 W7 1.916(4) 6_565
O41 O41' 1.06(4) 6_565
O41 O41' 1.06(4) .
O41' O41' 1.05(7) 6_565
O60 O60 1.09(10) 2_556
N1 C2 1.48(2) .
N1 C1 1.50(2) .
N2 C3 1.49(2) 6_565
N2 C3 1.49(2) .
N3 C4 1.48(3) .
N3 C4 1.48(3) 6_565
N4 C6 1.46(3) 1_554
N4 C5 1.46(3) .
C6 N4 1.46(3) 1_556
